data_2233941
loop_
_publ_author_name
'Gao, Shang'
'Duan, Qian'
'Jiang, Da-yong'

_publ_section_title
;
 {\m-2-[4-(1,3-Benzothiazol-2-yl)phenyl]-2-azapropane-1,3-dithiolato-\k^4^<i>S</i>,<i>S</i>':<i>S</i>,<i>S</i>'}bis[tricarbonyliron(I)]
;
_journal_coeditor_code MW2048
_journal_issue 3
_journal_name_full 'Acta Crystallographica Section E'
_journal_page_first m248
_journal_paper_doi 10.1107/S1600536812003753
_journal_volume 68
_journal_year 2012
_chemical_formula_iupac '[Fe2 (C15 H12 N2 S3) (C O)6]'
_chemical_formula_moiety 'C21 H12 Fe2 N2 O6 S3'
_chemical_formula_sum 'C21 H12 Fe2 N2 O6 S3'
_chemical_formula_weight 596.21
_chemical_name_systematic
;
{\m-2-[4-(1,3-Benzothiazol-2-yl)phenyl]-2-azapropane-1,3-dithiolato-
\k^4^<i>S</i>,<i>S</i>':<i>S</i>,<i>S</i>'}bis[tricarbonyliron(I)]
;
_space_group_IT_number 14
_symmetry_cell_setting monoclinic
_symmetry_space_group_name_Hall '-P 2ybc'
_symmetry_space_group_name_H-M 'P 1 21/c 1'
_cell_angle_alpha 90.00
_cell_angle_beta 92.4470(10)
_cell_angle_gamma 90.00
_cell_formula_units_Z 4
_cell_length_a 13.8606(12)
_cell_length_b 7.6900(7)
_cell_length_c 21.5052(19)
_cell_measurement_reflns_used 8061
_cell_measurement_temperature 273(2)
_cell_measurement_theta_max 28.89
_cell_measurement_theta_min 2.35
_cell_volume 2290.1(4)
_computing_cell_refinement 'SAINT-Plus (Bruker, 2001)'
_computing_data_collection 'APEX2 (Bruker, 2005)'
_computing_data_reduction 'SAINT-Plus (Bruker, 2001)'
_computing_molecular_graphics 'SHELXTL (Sheldrick, 2008)'
_computing_publication_material 'SHELXTL (Sheldrick, 2008)'
_computing_structure_refinement 'SHELXL97 (Sheldrick, 2008)'
_computing_structure_solution 'SHELXS97 (Sheldrick, 2008)'
_diffrn_ambient_temperature 273(2)
_diffrn_measured_fraction_theta_full 0.999
_diffrn_measured_fraction_theta_max 0.999
_diffrn_measurement_device_type 'Bruker APEXII CCD area-detector'
_diffrn_measurement_method '\f and \w'
_diffrn_radiation_monochromator graphite
_diffrn_radiation_source 'fine-focus sealed tube'
_diffrn_radiation_type MoK\a
_diffrn_radiation_wavelength 0.71073
_diffrn_reflns_av_R_equivalents 0.0204
_diffrn_reflns_av_sigmaI/netI 0.0236
_diffrn_reflns_limit_h_max 17
_diffrn_reflns_limit_h_min -17
_diffrn_reflns_limit_k_max 7
_diffrn_reflns_limit_k_min -9
_diffrn_reflns_limit_l_max 26
_diffrn_reflns_limit_l_min -23
_diffrn_reflns_number 12350
_diffrn_reflns_theta_full 26.00
_diffrn_reflns_theta_max 26.00
_diffrn_reflns_theta_min 2.35
_exptl_absorpt_coefficient_mu 1.582
_exptl_absorpt_correction_T_max 0.8578
_exptl_absorpt_correction_T_min 0.5362
_exptl_absorpt_correction_type multi-scan
_exptl_absorpt_process_details '(SADABS; Bruker, 2001)'
_exptl_crystal_colour red
_exptl_crystal_density_diffrn 1.729
_exptl_crystal_density_method 'not measured'
_exptl_crystal_description parallelepiped
_exptl_crystal_F_000 1200
_exptl_crystal_size_max 0.45
_exptl_crystal_size_mid 0.22
_exptl_crystal_size_min 0.10
_refine_diff_density_max 0.281
_refine_diff_density_min -0.232
_refine_ls_extinction_method none
_refine_ls_goodness_of_fit_ref 1.035
_refine_ls_hydrogen_treatment constr
_refine_ls_matrix_type full
_refine_ls_number_parameters 307
_refine_ls_number_reflns 4509
_refine_ls_number_restraints 0
_refine_ls_restrained_S_all 1.035
_refine_ls_R_factor_all 0.0259
_refine_ls_R_factor_gt 0.0231
_refine_ls_shift/su_max 0.001
_refine_ls_shift/su_mean 0.000
_refine_ls_structure_factor_coef Fsqd
_refine_ls_weighting_details 'calc w = 1/[\s^2^(Fo^2^)+(0.0343P)^2^+0.6533P] where P=(Fo^2^+2Fc^2^)/3'
_refine_ls_weighting_scheme calc
_refine_ls_wR_factor_gt 0.0620
_refine_ls_wR_factor_ref 0.0631
_reflns_number_gt 4124
_reflns_number_total 4509
_reflns_threshold_expression I>2\s(I)
_cod_data_source_file mw2048.cif
_cod_data_source_block I
_cod_original_sg_symbol_H-M 'P 21/c'
_cod_database_code 2233941
_cod_database_fobs_code 2233941

loop_
_symmetry_equiv_pos_as_xyz
'x, y, z'
'-x, y+1/2, -z+1/2'
'-x, -y, -z'
'x, -y-1/2, z-1/2'

loop_
_atom_site_type_symbol
_atom_site_label
_atom_site_fract_x
_atom_site_fract_y
_atom_site_fract_z
_atom_site_U_iso_or_equiv
_atom_site_adp_type
_atom_site_calc_flag
_atom_site_refinement_flags
_atom_site_occupancy
_atom_site_symmetry_multiplicity
Fe Fe2 0.110403(16) 0.28234(3) 0.149643(10) 0.03265(8) Uani d . 1 1
Fe Fe1 0.139110(16) 0.58723(3) 0.114026(11) 0.03417(8) Uani d . 1 1
S S1 0.25452(3) 0.37829(6) 0.116610(19) 0.03648(10) Uani d . 1 1
S S2 0.11928(3) 0.51324(5) 0.214607(19) 0.03527(10) Uani d . 1 1
S S3 0.30972(4) -0.29556(7) 0.43894(2) 0.04817(13) Uani d . 1 1
C C15 0.37264(11) -0.2378(2) 0.37251(8) 0.0354(4) Uani d . 1 1
N N1 0.30863(11) 0.3996(2) 0.24269(7) 0.0407(3) Uani d . 1 1
C C9 0.31954(11) 0.2394(2) 0.27348(8) 0.0347(4) Uani d . 1 1
N N2 0.43589(10) -0.3512(2) 0.35595(7) 0.0392(3) Uani d . 1 1
C C16 0.37529(13) -0.4878(2) 0.44399(8) 0.0410(4) Uani d . 1 1
C C7 0.34275(12) 0.4258(3) 0.18192(9) 0.0432(4) Uani d . 1 1
H H7A 0.3992 0.3532 0.1772 0.052 Uiso calc R 1 1
H H7B 0.3633 0.5459 0.1785 0.052 Uiso calc R 1 1
C C1 0.21836(13) 0.7719(2) 0.11426(9) 0.0434(4) Uani d . 1 1
C C12 0.35215(11) -0.0756(2) 0.33922(7) 0.0345(3) Uani d . 1 1
C C20 0.49798(14) -0.6393(3) 0.38954(9) 0.0463(4) Uani d . 1 1
H H20A 0.5398 -0.6466 0.3570 0.056 Uiso calc R 1 1
C C11 0.28990(12) 0.0515(2) 0.36067(8) 0.0402(4) Uani d . 1 1
H H11A 0.2586 0.0321 0.3974 0.048 Uiso calc R 1 1
C C8 0.23726(14) 0.5242(2) 0.25908(9) 0.0432(4) Uani d . 1 1
H H8A 0.2640 0.6396 0.2538 0.052 Uiso calc R 1 1
H H8B 0.2254 0.5101 0.3029 0.052 Uiso calc R 1 1
C C6 0.13012(13) 0.0967(2) 0.20065(8) 0.0415(4) Uani d . 1 1
C C17 0.37132(16) -0.6217(3) 0.48743(9) 0.0529(5) Uani d . 1 1
H H17A 0.3293 -0.6159 0.5200 0.063 Uiso calc R 1 1
C C3 0.02675(14) 0.7039(3) 0.11762(9) 0.0476(4) Uani d . 1 1
C C19 0.49426(15) -0.7706(3) 0.43218(10) 0.0524(5) Uani d . 1 1
H H19A 0.5343 -0.8668 0.4288 0.063 Uiso calc R 1 1
C C10 0.27360(12) 0.2049(2) 0.32888(9) 0.0412(4) Uani d . 1 1
H H10A 0.2315 0.2867 0.3444 0.049 Uiso calc R 1 1
C C18 0.43067(16) -0.7617(3) 0.48100(10) 0.0555(5) Uani d . 1 1
H H18A 0.4288 -0.8526 0.5095 0.067 Uiso calc R 1 1
C C14 0.38064(13) 0.1106(2) 0.25110(8) 0.0401(4) Uani d . 1 1
H H14A 0.4110 0.1284 0.2139 0.048 Uiso calc R 1 1
C C2 0.12325(13) 0.5549(3) 0.03178(9) 0.0475(4) Uani d . 1 1
O O6 0.13791(12) -0.0230(2) 0.23068(7) 0.0631(4) Uani d . 1 1
C C21 0.43879(12) -0.4948(2) 0.39519(8) 0.0370(4) Uani d . 1 1
O O4 0.09231(14) 0.0933(2) 0.03168(8) 0.0794(5) Uani d . 1 1
C C13 0.39634(12) -0.0421(2) 0.28349(8) 0.0383(4) Uani d . 1 1
H H13A 0.4376 -0.1251 0.2677 0.046 Uiso calc R 1 1
C C4 0.09890(15) 0.1660(3) 0.07745(9) 0.0479(4) Uani d . 1 1
O O2 0.11222(12) 0.5315(3) -0.02042(7) 0.0755(5) Uani d . 1 1
O O3 -0.04242(12) 0.7811(2) 0.12089(9) 0.0775(5) Uani d . 1 1
O O5 -0.10051(10) 0.2857(2) 0.15324(7) 0.0628(4) Uani d . 1 1
C C5 -0.01899(13) 0.2869(2) 0.15329(8) 0.0417(4) Uani d . 1 1
O O1 0.27005(11) 0.8864(2) 0.11324(9) 0.0698(5) Uani d . 1 1

loop_
_atom_site_aniso_label
_atom_site_aniso_U_11
_atom_site_aniso_U_22
_atom_site_aniso_U_33
_atom_site_aniso_U_12
_atom_site_aniso_U_13
_atom_site_aniso_U_23
Fe2 0.03394(13) 0.03136(14) 0.03265(13) -0.00374(9) 0.00159(9) -0.00151(9)
Fe1 0.03240(13) 0.03442(14) 0.03560(14) -0.00048(9) 0.00050(9) 0.00395(10)
S1 0.0352(2) 0.0389(2) 0.0358(2) 0.00191(17) 0.00669(16) -0.00009(17)
S2 0.0368(2) 0.0348(2) 0.0344(2) 0.00106(17) 0.00365(16) -0.00375(16)
S3 0.0525(3) 0.0520(3) 0.0413(2) 0.0123(2) 0.0164(2) 0.0083(2)
C15 0.0308(8) 0.0442(10) 0.0313(8) -0.0017(7) 0.0010(6) -0.0003(7)
N1 0.0400(8) 0.0405(8) 0.0412(8) 0.0023(6) -0.0049(6) 0.0018(6)
C9 0.0299(8) 0.0394(9) 0.0343(8) -0.0017(7) -0.0050(6) -0.0006(7)
N2 0.0357(7) 0.0432(8) 0.0392(8) 0.0021(6) 0.0062(6) 0.0036(6)
C16 0.0427(9) 0.0442(10) 0.0362(9) 0.0011(8) 0.0029(7) 0.0023(8)
C7 0.0328(9) 0.0457(10) 0.0507(11) -0.0039(7) -0.0031(7) 0.0118(8)
C1 0.0371(9) 0.0390(10) 0.0544(11) 0.0054(8) 0.0040(8) 0.0045(8)
C12 0.0309(8) 0.0393(9) 0.0332(8) -0.0012(7) -0.0008(6) -0.0012(7)
C20 0.0431(10) 0.0481(11) 0.0482(11) 0.0048(8) 0.0056(8) 0.0013(9)
C11 0.0360(9) 0.0483(10) 0.0367(9) 0.0004(8) 0.0079(7) 0.0013(8)
C8 0.0514(10) 0.0359(9) 0.0413(9) 0.0009(8) -0.0120(8) -0.0048(8)
C6 0.0448(10) 0.0385(10) 0.0408(9) -0.0051(8) -0.0030(7) -0.0046(8)
C17 0.0657(13) 0.0521(12) 0.0416(10) 0.0038(10) 0.0120(9) 0.0083(9)
C3 0.0434(10) 0.0473(11) 0.0520(11) 0.0016(9) 0.0009(8) 0.0083(9)
C19 0.0548(12) 0.0462(11) 0.0559(12) 0.0107(9) 0.0002(9) 0.0026(9)
C10 0.0344(9) 0.0442(10) 0.0454(10) 0.0055(7) 0.0057(7) -0.0019(8)
C18 0.0711(14) 0.0467(12) 0.0484(12) 0.0032(10) 0.0003(10) 0.0122(9)
C14 0.0429(9) 0.0455(10) 0.0323(8) 0.0001(8) 0.0061(7) -0.0010(7)
C2 0.0416(10) 0.0589(12) 0.0418(11) -0.0057(9) -0.0003(8) 0.0099(9)
O6 0.0816(11) 0.0460(8) 0.0606(9) -0.0110(8) -0.0084(8) 0.0136(7)
C21 0.0344(8) 0.0397(9) 0.0367(9) -0.0017(7) -0.0002(7) 0.0016(7)
O4 0.1012(14) 0.0845(13) 0.0520(9) -0.0165(10) -0.0026(9) -0.0272(9)
C13 0.0372(9) 0.0414(9) 0.0366(9) 0.0056(7) 0.0049(7) -0.0019(7)
C4 0.0543(11) 0.0443(11) 0.0449(11) -0.0076(9) -0.0002(8) -0.0045(9)
O2 0.0719(11) 0.1161(15) 0.0383(9) -0.0164(10) -0.0014(7) 0.0050(9)
O3 0.0480(9) 0.0859(13) 0.0990(14) 0.0244(9) 0.0068(8) 0.0107(10)
O5 0.0376(8) 0.0841(11) 0.0664(10) -0.0050(7) 0.0000(6) 0.0041(8)
C5 0.0431(10) 0.0420(10) 0.0398(9) -0.0055(8) -0.0008(7) 0.0014(8)
O1 0.0516(9) 0.0480(9) 0.1105(14) -0.0123(7) 0.0129(9) 0.0029(9)

loop_
_atom_type_symbol
_atom_type_description
_atom_type_scat_dispersion_real
_atom_type_scat_dispersion_imag
_atom_type_scat_source
C C 0.0033 0.0016 'International Tables Vol C Tables 4.2.6.8 and 6.1.1.4'
H H 0.0000 0.0000 'International Tables Vol C Tables 4.2.6.8 and 6.1.1.4'
N N 0.0061 0.0033 'International Tables Vol C Tables 4.2.6.8 and 6.1.1.4'
O O 0.0106 0.0060 'International Tables Vol C Tables 4.2.6.8 and 6.1.1.4'
S S 0.1246 0.1234 'International Tables Vol C Tables 4.2.6.8 and 6.1.1.4'
Fe Fe 0.3463 0.8444 'International Tables Vol C Tables 4.2.6.8 and 6.1.1.4'

loop_
_geom_angle_atom_site_label_1
_geom_angle_atom_site_label_2
_geom_angle_atom_site_label_3
_geom_angle
C4 Fe2 C5 89.75(9)
C4 Fe2 C6 97.84(9)
C5 Fe2 C6 96.54(8)
C4 Fe2 S2 158.12(7)
C5 Fe2 S2 89.18(6)
C6 Fe2 S2 103.99(6)
C4 Fe2 S1 86.46(6)
C5 Fe2 S1 154.01(6)
C6 Fe2 S1 109.45(6)
S2 Fe2 S1 84.991(17)
C4 Fe2 Fe1 102.22(7)
C5 Fe2 Fe1 99.59(6)
C6 Fe2 Fe1 154.19(6)
S2 Fe2 Fe1 56.499(14)
S1 Fe2 Fe1 56.412(13)
C2 Fe1 C1 99.31(9)
C2 Fe1 C3 92.38(9)
C1 Fe1 C3 97.81(9)
C2 Fe1 S2 153.38(7)
C1 Fe1 S2 107.17(7)
C3 Fe1 S2 86.77(6)
C2 Fe1 S1 89.01(7)
C1 Fe1 S1 97.45(6)
C3 Fe1 S1 164.24(7)
S2 Fe1 S1 84.996(17)
C2 Fe1 Fe2 99.09(7)
C1 Fe1 Fe2 147.69(6)
C3 Fe1 Fe2 107.70(6)
S2 Fe1 Fe2 56.300(13)
S1 Fe1 Fe2 56.619(14)
C7 S1 Fe1 108.66(6)
C7 S1 Fe2 112.74(6)
Fe1 S1 Fe2 66.969(15)
C8 S2 Fe2 112.15(6)
C8 S2 Fe1 109.86(7)
Fe2 S2 Fe1 67.201(15)
C16 S3 C15 89.40(8)
N2 C15 C12 124.02(15)
N2 C15 S3 114.61(13)
C12 C15 S3 121.36(12)
C9 N1 C7 121.62(15)
C9 N1 C8 122.20(15)
C7 N1 C8 113.03(15)
C10 C9 C14 117.48(16)
C10 C9 N1 121.61(16)
C14 C9 N1 120.86(16)
C15 N2 C21 111.73(15)
C17 C16 C21 121.22(18)
C17 C16 S3 129.47(15)
C21 C16 S3 109.31(13)
N1 C7 S1 115.61(12)
N1 C7 H7A 108.4
S1 C7 H7A 108.4
N1 C7 H7B 108.4
S1 C7 H7B 108.4
H7A C7 H7B 107.4
O1 C1 Fe1 178.08(19)
C13 C12 C11 117.11(16)
C13 C12 C15 119.76(15)
C11 C12 C15 123.13(15)
C19 C20 C21 119.52(18)
C19 C20 H20A 120.2
C21 C20 H20A 120.2
C10 C11 C12 121.78(16)
C10 C11 H11A 119.1
C12 C11 H11A 119.1
N1 C8 S2 116.38(12)
N1 C8 H8A 108.2
S2 C8 H8A 108.2
N1 C8 H8B 108.2
S2 C8 H8B 108.2
H8A C8 H8B 107.3
O6 C6 Fe2 176.05(17)
C18 C17 C16 118.27(19)
C18 C17 H17A 120.9
C16 C17 H17A 120.9
O3 C3 Fe1 177.9(2)
C20 C19 C18 120.66(19)
C20 C19 H19A 119.7
C18 C19 H19A 119.7
C11 C10 C9 120.92(16)
C11 C10 H10A 119.5
C9 C10 H10A 119.5
C17 C18 C19 121.02(19)
C17 C18 H18A 119.5
C19 C18 H18A 119.5
C13 C14 C9 120.90(16)
C13 C14 H14A 119.6
C9 C14 H14A 119.6
O2 C2 Fe1 178.7(2)
N2 C21 C20 125.75(16)
N2 C21 C16 114.95(16)
C20 C21 C16 119.31(17)
C14 C13 C12 121.78(16)
C14 C13 H13A 119.1
C12 C13 H13A 119.1
O4 C4 Fe2 179.4(2)
O5 C5 Fe2 176.98(18)

loop_
_geom_bond_atom_site_label_1
_geom_bond_atom_site_label_2
_geom_bond_distance
Fe2 C4 1.793(2)
Fe2 C5 1.7989(19)
Fe2 C6 1.8140(19)
Fe2 S2 2.2594(5)
Fe2 S1 2.2717(5)
Fe2 Fe1 2.5036(4)
Fe1 C2 1.790(2)
Fe1 C1 1.7954(19)
Fe1 C3 1.802(2)
Fe1 S2 2.2647(5)
Fe1 S1 2.2663(5)
S1 C7 1.8589(18)
S2 C8 1.8607(18)
S3 C16 1.7360(19)
S3 C15 1.7622(17)
C15 N2 1.298(2)
C15 C12 1.460(2)
N1 C9 1.404(2)
N1 C7 1.423(2)
N1 C8 1.432(2)
C9 C10 1.400(2)
C9 C14 1.402(2)
N2 C21 1.389(2)
C16 C17 1.393(3)
C16 C21 1.399(2)
C7 H7A 0.9700
C7 H7B 0.9700
C1 O1 1.136(2)
C12 C13 1.393(2)
C12 C11 1.395(2)
C20 C19 1.366(3)
C20 C21 1.389(3)
C20 H20A 0.9300
C11 C10 1.377(3)
C11 H11A 0.9300
C8 H8A 0.9700
C8 H8B 0.9700
C6 O6 1.127(2)
C17 C18 1.366(3)
C17 H17A 0.9300
C3 O3 1.133(2)
C19 C18 1.401(3)
C19 H19A 0.9300
C10 H10A 0.9300
C18 H18A 0.9300
C14 C13 1.378(2)
C14 H14A 0.9300
C2 O2 1.141(2)
O4 C4 1.133(2)
C13 H13A 0.9300
O5 C5 1.130(2)

loop_
_geom_torsion_atom_site_label_1
_geom_torsion_atom_site_label_2
_geom_torsion_atom_site_label_3
_geom_torsion_atom_site_label_4
_geom_torsion
C4 Fe2 Fe1 C2 5.43(9)
C5 Fe2 Fe1 C2 -86.40(9)
C6 Fe2 Fe1 C2 145.66(15)
S2 Fe2 Fe1 C2 -168.97(6)
S1 Fe2 Fe1 C2 82.74(6)
C4 Fe2 Fe1 C1 -118.59(14)
C5 Fe2 Fe1 C1 149.58(13)
C6 Fe2 Fe1 C1 21.64(19)
S2 Fe2 Fe1 C1 67.01(12)
S1 Fe2 Fe1 C1 -41.28(12)
C4 Fe2 Fe1 C3 100.90(10)
C5 Fe2 Fe1 C3 9.07(9)
C6 Fe2 Fe1 C3 -118.87(16)
S2 Fe2 Fe1 C3 -73.50(7)
S1 Fe2 Fe1 C3 178.20(7)
C4 Fe2 Fe1 S2 174.40(7)
C5 Fe2 Fe1 S2 82.57(6)
C6 Fe2 Fe1 S2 -45.37(14)
S1 Fe2 Fe1 S2 -108.29(2)
C4 Fe2 Fe1 S1 -77.30(7)
C5 Fe2 Fe1 S1 -169.14(6)
C6 Fe2 Fe1 S1 62.93(14)
S2 Fe2 Fe1 S1 108.29(2)
C2 Fe1 S1 C7 150.98(9)
C1 Fe1 S1 C7 51.72(9)
C3 Fe1 S1 C7 -113.8(3)
S2 Fe1 S1 C7 -54.99(6)
Fe2 Fe1 S1 C7 -107.45(6)
C2 Fe1 S1 Fe2 -101.57(6)
C1 Fe1 S1 Fe2 159.17(7)
C3 Fe1 S1 Fe2 -6.3(2)
S2 Fe1 S1 Fe2 52.460(15)
C4 Fe2 S1 C7 -151.33(10)
C5 Fe2 S1 C7 126.56(15)
C6 Fe2 S1 C7 -54.26(9)
S2 Fe2 S1 C7 48.83(7)
Fe1 Fe2 S1 C7 101.47(7)
C4 Fe2 S1 Fe1 107.20(7)
C5 Fe2 S1 Fe1 25.09(14)
C6 Fe2 S1 Fe1 -155.72(6)
S2 Fe2 S1 Fe1 -52.634(16)
C4 Fe2 S2 C8 -117.92(19)
C5 Fe2 S2 C8 154.81(9)
C6 Fe2 S2 C8 58.28(9)
S1 Fe2 S2 C8 -50.54(7)
Fe1 Fe2 S2 C8 -103.10(7)
C4 Fe2 S2 Fe1 -14.81(18)
C5 Fe2 S2 Fe1 -102.08(6)
C6 Fe2 S2 Fe1 161.38(6)
S1 Fe2 S2 Fe1 52.558(15)
C2 Fe1 S2 C8 131.37(16)
C1 Fe1 S2 C8 -42.57(9)
C3 Fe1 S2 C8 -139.75(9)
S1 Fe1 S2 C8 53.70(6)
Fe2 Fe1 S2 C8 106.44(6)
C2 Fe1 S2 Fe2 24.94(15)
C1 Fe1 S2 Fe2 -149.00(6)
C3 Fe1 S2 Fe2 113.81(7)
S1 Fe1 S2 Fe2 -52.736(15)
C16 S3 C15 N2 0.16(14)
C16 S3 C15 C12 179.08(14)
C7 N1 C9 C10 -170.21(16)
C8 N1 C9 C10 -11.7(2)
C7 N1 C9 C14 12.7(2)
C8 N1 C9 C14 171.20(16)
C12 C15 N2 C21 -178.63(15)
S3 C15 N2 C21 0.26(19)
C15 S3 C16 C17 179.4(2)
C15 S3 C16 C21 -0.52(14)
C9 N1 C7 S1 90.84(17)
C8 N1 C7 S1 -69.50(18)
Fe1 S1 C7 N1 71.07(14)
Fe2 S1 C7 N1 -1.10(16)
N2 C15 C12 C13 5.1(2)
S3 C15 C12 C13 -173.67(13)
N2 C15 C12 C11 -174.37(17)
S3 C15 C12 C11 6.8(2)
C13 C12 C11 C10 -0.9(3)
C15 C12 C11 C10 178.58(16)
C9 N1 C8 S2 -93.06(18)
C7 N1 C8 S2 67.16(18)
Fe2 S2 C8 N1 5.80(16)
Fe1 S2 C8 N1 -66.87(15)
C21 C16 C17 C18 -0.5(3)
S3 C16 C17 C18 179.55(17)
C21 C20 C19 C18 0.7(3)
C12 C11 C10 C9 -0.2(3)
C14 C9 C10 C11 1.4(3)
N1 C9 C10 C11 -175.78(16)
C16 C17 C18 C19 0.2(3)
C20 C19 C18 C17 -0.4(3)
C10 C9 C14 C13 -1.6(3)
N1 C9 C14 C13 175.70(16)
C15 N2 C21 C20 179.26(17)
C15 N2 C21 C16 -0.7(2)
C19 C20 C21 N2 179.07(18)
C19 C20 C21 C16 -1.0(3)
C17 C16 C21 N2 -179.15(18)
S3 C16 C21 N2 0.79(19)
C17 C16 C21 C20 0.9(3)
S3 C16 C21 C20 -179.16(14)
C9 C14 C13 C12 0.4(3)
C11 C12 C13 C14 0.8(3)
C15 C12 C13 C14 -178.70(16)
